data_1504819
loop_
_publ_author_name
'Shukla, Ruchi'
'Wadumethrige, Shriya H.'
'Lindeman, Sergey V.'
'Rathore, Rajendra'

_publ_section_title
;
 Synthesis, electronic properties, and X-ray structural characterization
 of tetrarylbenzo[1,2-b:4,5-b']difuran cation radicals.
;
_journal_issue 16
_journal_name_full 'Organic letters'
_journal_page_first 3587
_journal_page_last 3590
_journal_paper_doi 10.1021/ol801356e
_journal_volume 10
_journal_year 2008
_chemical_formula_sum 'C35 H24 Cl8 O2 Sb'
_chemical_formula_weight 881.89
_chemical_name_systematic
; 
 ? 
;
_space_group_IT_number 2
_symmetry_cell_setting triclinic
_symmetry_space_group_name_Hall '-P 1'
_symmetry_space_group_name_H-M 'P -1'
_atom_sites_solution_hydrogens geom
_atom_sites_solution_primary direct
_atom_sites_solution_secondary difmap
_audit_creation_method SHELXL-97
_cell_angle_alpha 65.734(3)
_cell_angle_beta 74.646(3)
_cell_angle_gamma 62.175(2)
_cell_formula_units_Z 2
_cell_length_a 11.9744(6)
_cell_length_b 12.3225(7)
_cell_length_c 14.8492(9)
_cell_measurement_reflns_used 6231
_cell_measurement_temperature 100(2)
_cell_measurement_theta_max 66
_cell_measurement_theta_min 3
_cell_volume 1759.28(18)
_computing_cell_refinement 'SAINT v7.23A (Bruker, 2005)'
_computing_data_collection 'APEX2 v2.1-4 (Bruker, 2007)'
_computing_data_reduction 'SADABS-2004/1 (Bruker, 2005)'
_computing_molecular_graphics 'XP v5.1 (Bruker, 1998)'
_computing_publication_material 'XCIF v6.12 (Bruker, 2001)'
_computing_structure_refinement 'SHELXL-97 v.97-2 (Sheldrick, 1993-1997)'
_computing_structure_solution 'XS/SHELXTL v6.12 (Bruker, 2001)'
_diffrn_ambient_temperature 100(2)
_diffrn_measured_fraction_theta_full 0.997
_diffrn_measured_fraction_theta_max 0.917
_diffrn_measurement_device_type 'Bruker APEX2 CCD detector'
_diffrn_measurement_method '\w scans'
_diffrn_radiation_monochromator graphite
_diffrn_radiation_source 'fine-focus sealed tube'
_diffrn_radiation_type CuK\a
_diffrn_radiation_wavelength 1.54178
_diffrn_reflns_av_R_equivalents 0.0370
_diffrn_reflns_av_sigmaI/netI 0.0404
_diffrn_reflns_limit_h_max 14
_diffrn_reflns_limit_h_min -13
_diffrn_reflns_limit_k_max 14
_diffrn_reflns_limit_k_min -12
_diffrn_reflns_limit_l_max 16
_diffrn_reflns_limit_l_min 0
_diffrn_reflns_number 14172
_diffrn_reflns_theta_full 67.00
_diffrn_reflns_theta_max 66.71
_diffrn_reflns_theta_min 3.28
_exptl_absorpt_coefficient_mu 12.072
_exptl_absorpt_correction_T_max 0.6773
_exptl_absorpt_correction_T_min 0.0356
_exptl_absorpt_correction_type numerical
_exptl_absorpt_process_details
;
 Numerical (based on real shape of the crystal) absorption
 correction followed by:
 SADABS. Program for empirical absorption correction of
 area-detector data. University of Goetingen. Germany. 
 Sheldrick, G. M. 1996
;
_exptl_crystal_colour black
_exptl_crystal_density_diffrn 1.665
_exptl_crystal_density_method 'not measured'
_exptl_crystal_description needle
_exptl_crystal_F_000 874
_exptl_crystal_size_max 0.73
_exptl_crystal_size_mid 0.07
_exptl_crystal_size_min 0.04
_refine_diff_density_max 1.100
_refine_diff_density_min -0.718
_refine_diff_density_rms 0.086
_refine_ls_extinction_method none
_refine_ls_goodness_of_fit_ref 1.039
_refine_ls_hydrogen_treatment constr
_refine_ls_matrix_type full
_refine_ls_number_parameters 415
_refine_ls_number_reflns 5722
_refine_ls_number_restraints 0
_refine_ls_restrained_S_all 1.039
_refine_ls_R_factor_all 0.0413
_refine_ls_R_factor_gt 0.0344
_refine_ls_shift/su_max 0.000
_refine_ls_shift/su_mean 0.000
_refine_ls_structure_factor_coef Fsqd
_refine_ls_weighting_details 'calc w=1/[\s^2^(Fo^2^)+(0.0526P)^2^+0.1152P] where P=(Fo^2^+2Fc^2^)/3'
_refine_ls_weighting_scheme calc
_refine_ls_wR_factor_gt 0.0856
_refine_ls_wR_factor_ref 0.0882
_reflns_number_gt 4852
_reflns_number_total 5722
_reflns_threshold_expression >2sigma(I)
_cod_data_source_file ol801356e-file005.cif
_cod_data_source_block raj10ba
_cod_original_cell_volume 1759.28(17)
_cod_database_code 1504819

loop_
_symmetry_equiv_pos_as_xyz
'x, y, z'
'-x, -y, -z'

loop_
_atom_site_label
_atom_site_type_symbol
_atom_site_fract_x
_atom_site_fract_y
_atom_site_fract_z
_atom_site_U_iso_or_equiv
_atom_site_adp_type
_atom_site_occupancy
_atom_site_symmetry_multiplicity
_atom_site_calc_flag
_atom_site_refinement_flags
Sb1 Sb 0.36497(2) 0.35810(2) 0.246126(16) 0.01951(9) Uani 1 1 d .
Cl1 Cl 0.50987(8) 0.43712(9) 0.12959(7) 0.0301(2) Uani 1 1 d .
Cl2 Cl 0.40394(8) 0.40848(9) 0.36979(7) 0.0280(2) Uani 1 1 d .
Cl3 Cl 0.22043(8) 0.27737(9) 0.36282(7) 0.0287(2) Uani 1 1 d .
Cl4 Cl 0.20156(8) 0.56893(9) 0.19440(6) 0.0297(2) Uani 1 1 d .
Cl5 Cl 0.53125(8) 0.14782(9) 0.29668(8) 0.0336(2) Uani 1 1 d .
Cl6 Cl 0.32180(11) 0.30635(12) 0.12597(8) 0.0446(3) Uani 1 1 d .
O1 O 0.1184(2) 0.6626(2) 0.39592(17) 0.0191(5) Uani 1 1 d .
C1 C -0.0187(3) 0.5684(3) 0.3945(3) 0.0190(7) Uani 1 1 d .
H1 H -0.0304 0.6125 0.3258 0.023 Uiso 1 1 calc R
C2 C 0.0539(3) 0.5831(3) 0.4409(3) 0.0180(7) Uani 1 1 d .
C3 C 0.0763(3) 0.5193(3) 0.5423(3) 0.0182(7) Uani 1 1 d .
C4 C 0.1567(3) 0.5629(3) 0.5593(3) 0.0183(7) Uani 1 1 d .
C5 C 0.1800(3) 0.6499(3) 0.4672(3) 0.0185(7) Uani 1 1 d .
C11 C 0.2503(3) 0.7312(3) 0.4340(3) 0.0201(8) Uani 1 1 d .
C12 C 0.2786(3) 0.7865(4) 0.3321(3) 0.0259(8) Uani 1 1 d .
H12 H 0.2564 0.7664 0.2858 0.031 Uiso 1 1 calc R
C13 C 0.3392(3) 0.8706(4) 0.2986(3) 0.0278(9) Uani 1 1 d .
H13 H 0.3598 0.9064 0.2295 0.033 Uiso 1 1 calc R
C14 C 0.3696(3) 0.9023(4) 0.3653(3) 0.0287(9) Uani 1 1 d .
H14 H 0.4076 0.9627 0.3420 0.034 Uiso 1 1 calc R
C15 C 0.3444(3) 0.8458(3) 0.4665(3) 0.0271(9) Uani 1 1 d .
H15 H 0.3676 0.8658 0.5123 0.033 Uiso 1 1 calc R
C16 C 0.2858(3) 0.7604(3) 0.5009(3) 0.0227(8) Uani 1 1 d .
H16 H 0.2696 0.7215 0.5702 0.027 Uiso 1 1 calc R
C21 C 0.2038(3) 0.5220(3) 0.6548(3) 0.0193(7) Uani 1 1 d .
C22 C 0.1178(3) 0.5293(3) 0.7396(3) 0.0215(8) Uani 1 1 d .
H22A H 0.0297 0.5616 0.7346 0.026 Uiso 1 1 calc R
C23 C 0.1610(3) 0.4895(3) 0.8308(3) 0.0248(8) Uani 1 1 d .
H23 H 0.1024 0.4946 0.8878 0.030 Uiso 1 1 calc R
C24 C 0.2886(4) 0.4425(4) 0.8387(3) 0.0275(9) Uani 1 1 d .
H24 H 0.3174 0.4165 0.9011 0.033 Uiso 1 1 calc R
C25 C 0.3751(3) 0.4329(3) 0.7564(3) 0.0258(8) Uani 1 1 d .
H25 H 0.4631 0.3994 0.7626 0.031 Uiso 1 1 calc R
C26 C 0.3337(3) 0.4721(3) 0.6649(3) 0.0217(8) Uani 1 1 d .
H26 H 0.3935 0.4653 0.6086 0.026 Uiso 1 1 calc R
O2 O 0.8880(2) -0.1129(2) 1.45242(17) 0.0206(5) Uani 1 1 d .
C6 C 0.9631(3) -0.0988(3) 1.5814(3) 0.0175(7) Uani 1 1 d .
H6 H 0.9383 -0.1626 1.6337 0.021 Uiso 1 1 calc R
C7 C 0.9455(3) -0.0636(3) 1.4855(3) 0.0187(7) Uani 1 1 d .
C8 C 0.9784(3) 0.0322(3) 1.4031(3) 0.0183(7) Uani 1 1 d .
C9 C 0.9386(3) 0.0399(3) 1.3180(3) 0.0181(7) Uani 1 1 d .
C10 C 0.8857(3) -0.0519(3) 1.3517(3) 0.0198(7) Uani 1 1 d .
C31 C 0.8309(3) -0.0953(3) 1.3045(3) 0.0211(8) Uani 1 1 d .
C32 C 0.7454(3) -0.1525(3) 1.3615(3) 0.0226(8) Uani 1 1 d .
H32 H 0.7237 -0.1608 1.4297 0.027 Uiso 1 1 calc R
C33 C 0.6934(3) -0.1961(3) 1.3189(3) 0.0272(9) Uani 1 1 d .
H33 H 0.6351 -0.2337 1.3575 0.033 Uiso 1 1 calc R
C34 C 0.7258(4) -0.1855(4) 1.2192(3) 0.0333(10) Uani 1 1 d .
H34 H 0.6888 -0.2148 1.1897 0.040 Uiso 1 1 calc R
C35 C 0.8119(4) -0.1323(4) 1.1632(3) 0.0321(9) Uani 1 1 d .
H35 H 0.8352 -0.1271 1.0957 0.039 Uiso 1 1 calc R
C36 C 0.8647(4) -0.0863(3) 1.2050(3) 0.0263(8) Uani 1 1 d .
H36 H 0.9233 -0.0491 1.1661 0.032 Uiso 1 1 calc R
C41 C 0.9472(3) 0.1313(3) 1.2160(3) 0.0191(7) Uani 1 1 d .
C42 C 1.0602(3) 0.1468(3) 1.1742(3) 0.0218(8) Uani 1 1 d .
H42 H 1.1322 0.0985 1.2112 0.026 Uiso 1 1 calc R
C43 C 1.0676(3) 0.2321(4) 1.0790(3) 0.0239(8) Uani 1 1 d .
H43 H 1.1446 0.2427 1.0511 0.029 Uiso 1 1 calc R
C44 C 0.9638(3) 0.3023(3) 1.0241(3) 0.0251(8) Uani 1 1 d .
H44 H 0.9700 0.3588 0.9580 0.030 Uiso 1 1 calc R
C45 C 0.8510(3) 0.2898(3) 1.0659(3) 0.0242(8) Uani 1 1 d .
H45 H 0.7790 0.3400 1.0288 0.029 Uiso 1 1 calc R
C46 C 0.8416(3) 0.2057(3) 1.1603(3) 0.0213(8) Uani 1 1 d .
H46 H 0.7635 0.1977 1.1881 0.026 Uiso 1 1 calc R
Cl1S Cl 0.80885(15) 0.11550(12) 0.93464(9) 0.0630(4) Uani 1 1 d .
Cl2S Cl 0.55790(15) 0.11481(17) 0.97375(12) 0.0812(5) Uani 1 1 d .
C1S C 0.6533(6) 0.1791(5) 0.9889(4) 0.0716(18) Uani 1 1 d .
H1SA H 0.6157 0.2752 0.9580 0.086 Uiso 1 1 calc R
H1SB H 0.6555 0.1580 1.0605 0.086 Uiso 1 1 calc R

loop_
_atom_site_aniso_label
_atom_site_aniso_U_11
_atom_site_aniso_U_22
_atom_site_aniso_U_33
_atom_site_aniso_U_23
_atom_site_aniso_U_13
_atom_site_aniso_U_12
Sb1 0.01768(13) 0.01962(14) 0.02373(14) -0.00652(9) -0.00095(8) -0.01071(10)
Cl1 0.0262(5) 0.0308(5) 0.0324(5) -0.0089(4) 0.0066(4) -0.0171(4)
Cl2 0.0303(5) 0.0303(5) 0.0293(5) -0.0105(4) -0.0071(4) -0.0142(4)
Cl3 0.0233(5) 0.0274(5) 0.0349(5) -0.0050(4) 0.0015(4) -0.0167(4)
Cl4 0.0255(5) 0.0258(5) 0.0253(5) -0.0012(4) -0.0043(3) -0.0058(4)
Cl5 0.0244(5) 0.0192(5) 0.0517(6) -0.0100(4) 0.0000(4) -0.0081(4)
Cl6 0.0529(7) 0.0638(7) 0.0421(6) -0.0304(5) -0.0003(5) -0.0347(6)
O1 0.0168(12) 0.0194(13) 0.0248(13) -0.0056(10) -0.0031(9) -0.0111(10)
C1 0.0134(17) 0.0160(18) 0.0262(19) -0.0065(14) -0.0015(13) -0.0056(14)
C2 0.0131(17) 0.0141(17) 0.025(2) -0.0083(14) 0.0031(13) -0.0055(14)
C3 0.0098(16) 0.0174(18) 0.026(2) -0.0112(14) 0.0024(13) -0.0034(14)
C4 0.0143(17) 0.0154(17) 0.030(2) -0.0100(14) -0.0035(13) -0.0067(14)
C5 0.0112(16) 0.0164(18) 0.030(2) -0.0100(15) -0.0036(13) -0.0044(14)
C11 0.0120(17) 0.0131(17) 0.032(2) -0.0068(15) -0.0022(14) -0.0031(14)
C12 0.0183(19) 0.027(2) 0.033(2) -0.0102(16) -0.0005(15) -0.0102(16)
C13 0.0193(19) 0.024(2) 0.033(2) -0.0018(16) -0.0023(15) -0.0098(16)
C14 0.0196(19) 0.0182(19) 0.049(3) -0.0059(17) -0.0052(16) -0.0119(16)
C15 0.0218(19) 0.0200(19) 0.043(2) -0.0125(17) -0.0054(16) -0.0080(16)
C16 0.0159(18) 0.0205(19) 0.032(2) -0.0079(15) -0.0008(14) -0.0090(15)
C21 0.0192(18) 0.0122(17) 0.028(2) -0.0048(14) -0.0033(14) -0.0083(15)
C22 0.0210(18) 0.0207(19) 0.028(2) -0.0097(15) -0.0013(14) -0.0116(16)
C23 0.031(2) 0.025(2) 0.026(2) -0.0107(16) 0.0038(15) -0.0186(17)
C24 0.039(2) 0.024(2) 0.027(2) -0.0050(16) -0.0107(16) -0.0172(18)
C25 0.023(2) 0.0215(19) 0.038(2) -0.0064(16) -0.0110(16) -0.0120(16)
C26 0.0211(19) 0.0180(18) 0.031(2) -0.0081(15) -0.0015(14) -0.0119(15)
O2 0.0238(13) 0.0213(13) 0.0200(13) -0.0037(10) -0.0024(9) -0.0144(11)
C6 0.0185(17) 0.0150(17) 0.0190(19) -0.0040(13) -0.0001(13) -0.0092(14)
C7 0.0169(18) 0.0147(17) 0.027(2) -0.0085(14) -0.0015(13) -0.0073(15)
C8 0.0134(17) 0.0155(17) 0.0231(19) -0.0047(14) -0.0005(13) -0.0058(14)
C9 0.0152(17) 0.0178(18) 0.0228(19) -0.0077(14) -0.0002(13) -0.0080(15)
C10 0.0217(18) 0.0184(18) 0.0186(19) -0.0036(14) -0.0018(13) -0.0098(15)
C31 0.0234(19) 0.0098(17) 0.029(2) -0.0040(14) -0.0099(15) -0.0042(15)
C32 0.0184(18) 0.0147(18) 0.034(2) -0.0092(15) -0.0024(15) -0.0054(15)
C33 0.023(2) 0.0172(19) 0.041(2) -0.0087(16) -0.0064(16) -0.0067(16)
C34 0.041(2) 0.0162(19) 0.049(3) -0.0078(17) -0.022(2) -0.0100(18)
C35 0.051(3) 0.020(2) 0.027(2) -0.0079(16) -0.0095(18) -0.0132(19)
C36 0.037(2) 0.0201(19) 0.025(2) -0.0042(15) -0.0062(16) -0.0148(17)
C41 0.0207(18) 0.0141(17) 0.026(2) -0.0087(14) -0.0019(14) -0.0088(15)
C42 0.0232(19) 0.024(2) 0.021(2) -0.0083(15) -0.0031(14) -0.0115(16)
C43 0.0222(19) 0.032(2) 0.023(2) -0.0093(16) 0.0065(14) -0.0201(17)
C44 0.033(2) 0.023(2) 0.021(2) -0.0039(15) -0.0027(15) -0.0156(17)
C45 0.028(2) 0.0229(19) 0.026(2) -0.0075(15) -0.0060(15) -0.0127(17)
C46 0.0222(19) 0.0220(19) 0.025(2) -0.0075(15) -0.0032(14) -0.0129(16)
Cl1S 0.1075(11) 0.0404(7) 0.0399(7) -0.0093(5) 0.0026(6) -0.0376(7)
Cl2S 0.0744(10) 0.0889(11) 0.0739(11) -0.0490(9) -0.0239(8) -0.0008(8)
C1S 0.112(5) 0.033(3) 0.054(4) -0.015(2) -0.038(3) 0.000(3)

loop_
_atom_type_symbol
_atom_type_description
_atom_type_scat_dispersion_real
_atom_type_scat_dispersion_imag
_atom_type_scat_source
C C 0.0181 0.0091 'International Tables Vol C Tables 4.2.6.8 and 6.1.1.4'
H H 0.0000 0.0000 'International Tables Vol C Tables 4.2.6.8 and 6.1.1.4'
O O 0.0492 0.0322 'International Tables Vol C Tables 4.2.6.8 and 6.1.1.4'
Cl Cl 0.3639 0.7018 'International Tables Vol C Tables 4.2.6.8 and 6.1.1.4'
Sb Sb -0.0562 5.8946 'International Tables Vol C Tables 4.2.6.8 and 6.1.1.4'

loop_
_geom_angle_atom_site_label_1
_geom_angle_atom_site_label_2
_geom_angle_atom_site_label_3
_geom_angle
_geom_angle_site_symmetry_1
_geom_angle_site_symmetry_3
Cl1 Sb1 Cl4 89.31(3) . .
Cl1 Sb1 Cl6 90.26(4) . .
Cl4 Sb1 Cl6 89.93(4) . .
Cl1 Sb1 Cl3 179.59(3) . .
Cl4 Sb1 Cl3 91.03(3) . .
Cl6 Sb1 Cl3 89.51(4) . .
Cl1 Sb1 Cl5 89.85(3) . .
Cl4 Sb1 Cl5 179.14(3) . .
Cl6 Sb1 Cl5 90.25(4) . .
Cl3 Sb1 Cl5 89.81(3) . .
Cl1 Sb1 Cl2 91.28(3) . .
Cl4 Sb1 Cl2 89.93(3) . .
Cl6 Sb1 Cl2 178.45(4) . .
Cl3 Sb1 Cl2 88.95(3) . .
Cl5 Sb1 Cl2 89.91(3) . .
C5 O1 C2 106.9(3) . .
C2 C1 C3 114.1(3) . 2_566
C2 C1 H1 123.0 . .
C3 C1 H1 123.0 2_566 .
C1 C2 O1 124.9(3) . .
C1 C2 C3 125.8(3) . .
O1 C2 C3 109.3(3) . .
C2 C3 C4 107.0(3) . .
C2 C3 C1 120.1(3) . 2_566
C4 C3 C1 132.9(3) . 2_566
C5 C4 C3 105.5(3) . .
C5 C4 C21 129.1(3) . .
C3 C4 C21 125.5(3) . .
O1 C5 C4 111.3(3) . .
O1 C5 C11 114.9(3) . .
C4 C5 C11 133.8(3) . .
C16 C11 C12 118.9(3) . .
C16 C11 C5 121.8(3) . .
C12 C11 C5 119.3(3) . .
C13 C12 C11 120.3(4) . .
C13 C12 H12 119.9 . .
C11 C12 H12 119.9 . .
C14 C13 C12 120.2(4) . .
C14 C13 H13 119.9 . .
C12 C13 H13 119.9 . .
C13 C14 C15 120.0(3) . .
C13 C14 H14 120.0 . .
C15 C14 H14 120.0 . .
C16 C15 C14 120.3(4) . .
C16 C15 H15 119.8 . .
C14 C15 H15 119.8 . .
C15 C16 C11 120.3(3) . .
C15 C16 H16 119.9 . .
C11 C16 H16 119.9 . .
C26 C21 C22 118.5(3) . .
C26 C21 C4 121.9(3) . .
C22 C21 C4 119.6(3) . .
C23 C22 C21 120.3(3) . .
C23 C22 H22A 119.9 . .
C21 C22 H22A 119.9 . .
C24 C23 C22 120.2(3) . .
C24 C23 H23 119.9 . .
C22 C23 H23 119.9 . .
C23 C24 C25 120.4(3) . .
C23 C24 H24 119.8 . .
C25 C24 H24 119.8 . .
C24 C25 C26 120.1(3) . .
C24 C25 H25 119.9 . .
C26 C25 H25 119.9 . .
C25 C26 C21 120.4(3) . .
C25 C26 H26 119.8 . .
C21 C26 H26 119.8 . .
C10 O2 C7 107.3(3) . .
C7 C6 C8 113.9(3) . 2_758
C7 C6 H6 123.0 . .
C8 C6 H6 123.0 2_758 .
C6 C7 O2 124.5(3) . .
C6 C7 C8 126.5(3) . .
O2 C7 C8 108.9(3) . .
C6 C8 C9 133.5(3) 2_758 .
C6 C8 C7 119.6(3) 2_758 .
C9 C8 C7 106.9(3) . .
C10 C9 C8 105.8(3) . .
C10 C9 C41 128.0(3) . .
C8 C9 C41 126.1(3) . .
O2 C10 C9 111.0(3) . .
O2 C10 C31 114.5(3) . .
C9 C10 C31 134.5(3) . .
C36 C31 C32 119.6(3) . .
C36 C31 C10 121.4(3) . .
C32 C31 C10 119.0(3) . .
C33 C32 C31 120.2(4) . .
C33 C32 H32 119.9 . .
C31 C32 H32 119.9 . .
C32 C33 C34 120.2(4) . .
C32 C33 H33 119.9 . .
C34 C33 H33 119.9 . .
C35 C34 C33 120.1(4) . .
C35 C34 H34 120.0 . .
C33 C34 H34 120.0 . .
C34 C35 C36 120.5(4) . .
C34 C35 H35 119.7 . .
C36 C35 H35 119.7 . .
C35 C36 C31 119.4(4) . .
C35 C36 H36 120.3 . .
C31 C36 H36 120.3 . .
C42 C41 C46 118.8(3) . .
C42 C41 C9 120.5(3) . .
C46 C41 C9 120.8(3) . .
C43 C42 C41 120.2(3) . .
C43 C42 H42 119.9 . .
C41 C42 H42 119.9 . .
C42 C43 C44 120.4(3) . .
C42 C43 H43 119.8 . .
C44 C43 H43 119.8 . .
C45 C44 C43 119.7(3) . .
C45 C44 H44 120.2 . .
C43 C44 H44 120.2 . .
C46 C45 C44 120.8(3) . .
C46 C45 H45 119.6 . .
C44 C45 H45 119.6 . .
C45 C46 C41 120.2(3) . .
C45 C46 H46 119.9 . .
C41 C46 H46 119.9 . .
Cl1S C1S Cl2S 111.3(3) . .
Cl1S C1S H1SA 109.4 . .
Cl2S C1S H1SA 109.4 . .
Cl1S C1S H1SB 109.4 . .
Cl2S C1S H1SB 109.4 . .
H1SA C1S H1SB 108.0 . .

loop_
_geom_bond_atom_site_label_1
_geom_bond_atom_site_label_2
_geom_bond_distance
_geom_bond_site_symmetry_2
Sb1 Cl1 2.3570(8) .
Sb1 Cl4 2.3618(9) .
Sb1 Cl6 2.3639(10) .
Sb1 Cl3 2.3643(8) .
Sb1 Cl5 2.3704(9) .
Sb1 Cl2 2.3742(9) .
O1 C5 1.363(4) .
O1 C2 1.379(4) .
C1 C2 1.353(5) .
C1 C3 1.430(5) 2_566
C1 H1 0.9500 .
C2 C3 1.414(5) .
C3 C4 1.415(5) .
C3 C1 1.430(5) 2_566
C4 C5 1.404(5) .
C4 C21 1.468(5) .
C5 C11 1.454(5) .
C11 C16 1.399(5) .
C11 C12 1.402(5) .
C12 C13 1.391(5) .
C12 H12 0.9500 .
C13 C14 1.381(6) .
C13 H13 0.9500 .
C14 C15 1.389(6) .
C14 H14 0.9500 .
C15 C16 1.386(5) .
C15 H15 0.9500 .
C16 H16 0.9500 .
C21 C26 1.405(5) .
C21 C22 1.405(5) .
C22 C23 1.389(5) .
C22 H22A 0.9500 .
C23 C24 1.377(5) .
C23 H23 0.9500 .
C24 C25 1.384(5) .
C24 H24 0.9500 .
C25 C26 1.386(5) .
C25 H25 0.9500 .
C26 H26 0.9500 .
O2 C10 1.371(4) .
O2 C7 1.379(4) .
C6 C7 1.352(5) .
C6 C8 1.413(5) 2_758
C6 H6 0.9500 .
C7 C8 1.427(5) .
C8 C6 1.413(5) 2_758
C8 C9 1.417(5) .
C9 C10 1.403(5) .
C9 C41 1.483(5) .
C10 C31 1.444(5) .
C31 C36 1.397(5) .
C31 C32 1.410(5) .
C32 C33 1.370(5) .
C32 H32 0.9500 .
C33 C34 1.395(6) .
C33 H33 0.9500 .
C34 C35 1.383(6) .
C34 H34 0.9500 .
C35 C36 1.392(5) .
C35 H35 0.9500 .
C36 H36 0.9500 .
C41 C42 1.397(5) .
C41 C46 1.404(5) .
C42 C43 1.382(5) .
C42 H42 0.9500 .
C43 C44 1.383(5) .
C43 H43 0.9500 .
C44 C45 1.380(5) .
C44 H44 0.9500 .
C45 C46 1.373(5) .
C45 H45 0.9500 .
C46 H46 0.9500 .
Cl1S C1S 1.759(6) .
Cl2S C1S 1.764(6) .
C1S H1SA 0.9900 .
C1S H1SB 0.9900 .

loop_
_geom_torsion_atom_site_label_1
_geom_torsion_atom_site_label_2
_geom_torsion_atom_site_label_3
_geom_torsion_atom_site_label_4
_geom_torsion
_geom_torsion_site_symmetry_1
_geom_torsion_site_symmetry_4
C3 C1 C2 O1 -179.7(3) 2_566 .
C3 C1 C2 C3 0.8(6) 2_566 .
C5 O1 C2 C1 -179.8(3) . .
C5 O1 C2 C3 -0.2(3) . .
C1 C2 C3 C4 -179.9(3) . .
O1 C2 C3 C4 0.5(4) . .
C1 C2 C3 C1 -0.9(6) . 2_566
O1 C2 C3 C1 179.6(3) . 2_566
C2 C3 C4 C5 -0.6(4) . .
C1 C3 C4 C5 -179.5(4) 2_566 .
C2 C3 C4 C21 179.8(3) . .
C1 C3 C4 C21 0.9(6) 2_566 .
C2 O1 C5 C4 -0.2(4) . .
C2 O1 C5 C11 -177.8(3) . .
C3 C4 C5 O1 0.5(4) . .
C21 C4 C5 O1 -179.9(3) . .
C3 C4 C5 C11 177.5(4) . .
C21 C4 C5 C11 -2.9(6) . .
O1 C5 C11 C16 160.3(3) . .
C4 C5 C11 C16 -16.6(6) . .
O1 C5 C11 C12 -16.9(5) . .
C4 C5 C11 C12 166.2(4) . .
C16 C11 C12 C13 -1.1(5) . .
C5 C11 C12 C13 176.3(3) . .
C11 C12 C13 C14 -1.3(5) . .
C12 C13 C14 C15 2.7(6) . .
C13 C14 C15 C16 -1.8(6) . .
C14 C15 C16 C11 -0.6(5) . .
C12 C11 C16 C15 2.0(5) . .
C5 C11 C16 C15 -175.3(3) . .
C5 C4 C21 C26 -52.9(5) . .
C3 C4 C21 C26 126.6(4) . .
C5 C4 C21 C22 128.8(4) . .
C3 C4 C21 C22 -51.7(5) . .
C26 C21 C22 C23 0.8(5) . .
C4 C21 C22 C23 179.3(3) . .
C21 C22 C23 C24 0.0(5) . .
C22 C23 C24 C25 -0.8(5) . .
C23 C24 C25 C26 0.8(5) . .
C24 C25 C26 C21 0.1(5) . .
C22 C21 C26 C25 -0.9(5) . .
C4 C21 C26 C25 -179.3(3) . .
C8 C6 C7 O2 -178.5(3) 2_758 .
C8 C6 C7 C8 -0.9(6) 2_758 .
C10 O2 C7 C6 178.8(3) . .
C10 O2 C7 C8 0.8(4) . .
C6 C7 C8 C6 0.9(6) . 2_758
O2 C7 C8 C6 178.9(3) . 2_758
C6 C7 C8 C9 -177.9(3) . .
O2 C7 C8 C9 0.0(4) . .
C6 C8 C9 C10 -179.5(4) 2_758 .
C7 C8 C9 C10 -0.9(4) . .
C6 C8 C9 C41 -1.9(6) 2_758 .
C7 C8 C9 C41 176.7(3) . .
C7 O2 C10 C9 -1.4(4) . .
C7 O2 C10 C31 178.4(3) . .
C8 C9 C10 O2 1.4(4) . .
C41 C9 C10 O2 -176.0(3) . .
C8 C9 C10 C31 -178.4(4) . .
C41 C9 C10 C31 4.1(7) . .
O2 C10 C31 C36 -153.8(3) . .
C9 C10 C31 C36 26.0(6) . .
O2 C10 C31 C32 23.6(5) . .
C9 C10 C31 C32 -156.6(4) . .
C36 C31 C32 C33 -1.6(5) . .
C10 C31 C32 C33 -179.1(3) . .
C31 C32 C33 C34 0.7(5) . .
C32 C33 C34 C35 0.8(6) . .
C33 C34 C35 C36 -1.4(6) . .
C34 C35 C36 C31 0.6(6) . .
C32 C31 C36 C35 0.9(5) . .
C10 C31 C36 C35 178.4(3) . .
C10 C9 C41 C42 -134.4(4) . .
C8 C9 C41 C42 48.6(5) . .
C10 C9 C41 C46 46.7(5) . .
C8 C9 C41 C46 -130.3(4) . .
C46 C41 C42 C43 -1.1(5) . .
C9 C41 C42 C43 179.9(3) . .
C41 C42 C43 C44 -0.4(6) . .
C42 C43 C44 C45 2.0(6) . .
C43 C44 C45 C46 -1.9(6) . .
C44 C45 C46 C41 0.3(6) . .
C42 C41 C46 C45 1.2(5) . .
C9 C41 C46 C45 -179.9(3) . .
